data_4515457
loop_
_publ_author_name
'Tian, Jun-Jie'
'Zeng, Ning-Ning'
'Liu, Ning'
'Tu, Xian-Shuang'
'Wang, Xiao-Chen'

_publ_section_title
;
 Intramolecular Cyclizations of Vinyl-Substituted N,N-Dialkyl Arylamines
 Enabled by Borane-Assisted Hydride Transfer
;
_journal_issue 1
_journal_name_full 'ACS Catalysis'
_journal_page_first 295
_journal_paper_doi 10.1021/acscatal.8b04485
_journal_volume 9
_journal_year 2018
_chemical_formula_sum 'C27 H25 N'
_chemical_formula_weight 363.48
_space_group_crystal_system triclinic
_space_group_IT_number 2
_space_group_name_Hall '-P 1'
_space_group_name_H-M_alt 'P -1'
_atom_sites_solution_hydrogens geom
_audit_creation_method SHELXL-2018/3
_cell_angle_alpha 85.73(3)
_cell_angle_beta 77.49(3)
_cell_angle_gamma 69.54(3)
_cell_formula_units_Z 4
_cell_length_a 11.627(2)
_cell_length_b 11.659(2)
_cell_length_c 15.889(3)
_cell_measurement_reflns_used 3933
_cell_measurement_temperature 113(2)
_cell_measurement_theta_max 27.8625
_cell_measurement_theta_min 1.8643
_cell_volume 1970.1(8)
_computing_cell_refinement crystalclear
_computing_data_collection crystalclear
_computing_data_reduction crystalclear
_computing_molecular_graphics 'Bruker SHELXTL'
_computing_publication_material 'Bruker SHELXTL'
_computing_structure_refinement 'SHELXL-97 (Sheldrick, 1997)'
_computing_structure_solution 'SHELXS-97 (Sheldrick, 1990)'
_diffrn_ambient_temperature 113(2)
_diffrn_measured_fraction_theta_full 0.998
_diffrn_measured_fraction_theta_max 0.998
_diffrn_measurement_device_type 'rigaku saturn'
_diffrn_measurement_method '\w scans'
_diffrn_radiation_type MoK\a
_diffrn_radiation_wavelength 0.71073
_diffrn_reflns_av_R_equivalents 0.1122
_diffrn_reflns_av_unetI/netI 0.1432
_diffrn_reflns_Laue_measured_fraction_full 0.998
_diffrn_reflns_Laue_measured_fraction_max 0.998
_diffrn_reflns_limit_h_max 13
_diffrn_reflns_limit_h_min -13
_diffrn_reflns_limit_k_max 13
_diffrn_reflns_limit_k_min -13
_diffrn_reflns_limit_l_max 18
_diffrn_reflns_limit_l_min -18
_diffrn_reflns_number 18854
_diffrn_reflns_point_group_measured_fraction_full 0.998
_diffrn_reflns_point_group_measured_fraction_max 0.998
_diffrn_reflns_theta_full 25.019
_diffrn_reflns_theta_max 25.019
_diffrn_reflns_theta_min 1.864
_diffrn_standards_decay_% 0
_diffrn_standards_interval_count 0
_diffrn_standards_interval_time 0
_diffrn_standards_number 0
_exptl_absorpt_coefficient_mu 0.070
_exptl_absorpt_correction_T_max 1
_exptl_absorpt_correction_T_min 0.6196
_exptl_absorpt_correction_type multi-scan
_exptl_absorpt_process_details crystalclear
_exptl_crystal_colour colorless
_exptl_crystal_density_diffrn 1.225
_exptl_crystal_description block
_exptl_crystal_F_000 776
_exptl_crystal_size_max 0.200
_exptl_crystal_size_mid 0.180
_exptl_crystal_size_min 0.120
_refine_diff_density_max 0.555
_refine_diff_density_min -0.403
_refine_diff_density_rms 0.091
_refine_ls_extinction_method none
_refine_ls_goodness_of_fit_ref 1.016
_refine_ls_hydrogen_treatment constr
_refine_ls_matrix_type full
_refine_ls_number_parameters 507
_refine_ls_number_reflns 6927
_refine_ls_number_restraints 0
_refine_ls_restrained_S_all 1.016
_refine_ls_R_factor_all 0.1331
_refine_ls_R_factor_gt 0.0942
_refine_ls_shift/su_max 0.000
_refine_ls_shift/su_mean 0.000
_refine_ls_structure_factor_coef Fsqd
_refine_ls_weighting_details 'w=1/[\s^2^(Fo^2^)+(0.1250P)^2^] where P=(Fo^2^+2Fc^2^)/3'
_refine_ls_weighting_scheme calc
_refine_ls_wR_factor_gt 0.2298
_refine_ls_wR_factor_ref 0.2509
_reflns_Friedel_coverage 0.000
_reflns_number_gt 3544
_reflns_number_total 6927
_reflns_threshold_expression 'I > 2\s(I)'
_cod_data_source_file cs8b04485_si_002.cif
_cod_data_source_block shelxl
_cod_depositor_comments
;
The following automatic conversions were performed:

data item '_exptl_absorpt_correction_type' value 'MULTI-SCAN' was
changed to 'multi-scan' in accordance with the
/home/data/users/saulius/crontab/automatic-downloads/current/ACS/lib/dictionaries/cif_core.dic
dictionary named 'cif_core.dic' version 2.4.2 last updated on
2011-04-26.

Automatic conversion script
Id: cif_fix_values 6909 2019-04-08 15:41:33Z antanas 
;
_cod_original_cell_volume 1970.2(8)
_cod_database_code 4515457
_shelx_shelxl_version_number 2018/3
_shelx_space_group_comment
;
The symmetry employed for this shelxl refinement is uniquely defined
by the following loop, which should always be used as a source of
symmetry information in preference to the above space-group names.
They are only intended as comments.
;
_shelx_estimated_absorpt_t_min 0.986
_shelx_estimated_absorpt_t_max 0.992

loop_
_space_group_symop_operation_xyz
'x, y, z'
'-x, -y, -z'

loop_
_atom_site_label
_atom_site_type_symbol
_atom_site_fract_x
_atom_site_fract_y
_atom_site_fract_z
_atom_site_U_iso_or_equiv
_atom_site_adp_type
_atom_site_occupancy
_atom_site_site_symmetry_order
_atom_site_calc_flag
_atom_site_refinement_flags_posn
_atom_site_refinement_flags_adp
N1 N 0.5988(3) 0.7145(3) 0.02679(19) 0.0171(7) Uani 1 1 d . .
N2 N 0.3520(3) 0.0518(3) 0.34852(19) 0.0196(7) Uani 1 1 d . .
C1 C 0.7118(3) 0.6949(3) -0.0363(2) 0.0208(9) Uani 1 1 d . .
C2 C 0.7160(3) 0.6498(3) -0.1190(2) 0.0199(8) Uani 1 1 d . .
C3 C 0.6173(3) 0.6145(3) -0.1364(2) 0.0232(9) Uani 1 1 d . .
H3 H 0.544461 0.623174 -0.092851 0.028 Uiso 1 1 calc R U
C4 C 0.6271(4) 0.5681(4) -0.2157(3) 0.0297(10) Uani 1 1 d . .
H4 H 0.561380 0.543996 -0.226157 0.036 Uiso 1 1 calc R U
C5 C 0.7323(4) 0.5561(4) -0.2810(3) 0.0309(10) Uani 1 1 d . .
H5 H 0.737646 0.524229 -0.335590 0.037 Uiso 1 1 calc R U
C6 C 0.8284(4) 0.5901(4) -0.2667(3) 0.0319(10) Uani 1 1 d . .
H6 H 0.899262 0.582620 -0.311677 0.038 Uiso 1 1 calc R U
C7 C 0.8224(3) 0.6358(4) -0.1857(2) 0.0231(9) Uani 1 1 d . .
C8 C 0.9236(4) 0.6661(4) -0.1681(3) 0.0304(10) Uani 1 1 d . .
H8 H 0.993961 0.661172 -0.212994 0.037 Uiso 1 1 calc R U
C9 C 0.9207(3) 0.7017(4) -0.0885(3) 0.0264(10) Uani 1 1 d . .
H9 H 0.990734 0.718269 -0.077986 0.032 Uiso 1 1 calc R U
C10 C 0.8157(3) 0.7148(3) -0.0203(3) 0.0226(9) Uani 1 1 d . .
C11 C 0.8216(3) 0.7489(4) 0.0692(2) 0.0250(9) Uani 1 1 d . .
H11 H 0.850667 0.820927 0.062288 0.030 Uiso 1 1 calc R U
C12 C 0.6924(3) 0.7879(4) 0.1288(2) 0.0260(9) Uani 1 1 d . .
H12A H 0.646366 0.874868 0.117710 0.031 Uiso 1 1 calc R U
H12B H 0.702878 0.781156 0.189390 0.031 Uiso 1 1 calc R U
C13 C 0.6140(3) 0.7100(4) 0.1167(2) 0.0223(9) Uani 1 1 d . .
H13 H 0.528234 0.749446 0.152415 0.027 Uiso 1 1 calc R U
C14 C 0.6614(3) 0.5791(4) 0.1488(2) 0.0209(9) Uani 1 1 d . .
C15 C 0.6845(3) 0.4786(4) 0.0977(2) 0.0237(9) Uani 1 1 d . .
H15 H 0.670635 0.490957 0.040439 0.028 Uiso 1 1 calc R U
C16 C 0.7274(3) 0.3602(4) 0.1293(3) 0.0272(10) Uani 1 1 d . .
H16 H 0.743570 0.292577 0.093225 0.033 Uiso 1 1 calc R U
C17 C 0.7469(4) 0.3400(4) 0.2129(3) 0.0305(10) Uani 1 1 d . .
H17 H 0.776096 0.259079 0.234621 0.037 Uiso 1 1 calc R U
C18 C 0.7230(4) 0.4399(4) 0.2644(3) 0.0307(10) Uani 1 1 d . .
H18 H 0.736430 0.427171 0.321749 0.037 Uiso 1 1 calc R U
C19 C 0.6800(4) 0.5576(4) 0.2334(2) 0.0288(10) Uani 1 1 d . .
H19 H 0.662726 0.624889 0.270022 0.035 Uiso 1 1 calc R U
C20 C 0.9203(4) 0.6428(4) 0.1061(3) 0.0319(10) Uani 1 1 d . .
H20A H 0.896747 0.569256 0.110712 0.048 Uiso 1 1 calc R U
H20B H 0.924217 0.665403 0.163264 0.048 Uiso 1 1 calc R U
H20C H 1.002506 0.626231 0.067603 0.048 Uiso 1 1 calc R U
C21 C 0.4974(3) 0.8258(4) 0.0094(2) 0.0233(9) Uani 1 1 d . .
H21A H 0.510156 0.840352 -0.053566 0.028 Uiso 1 1 calc R U
H21B H 0.503479 0.896363 0.036845 0.028 Uiso 1 1 calc R U
C22 C 0.3670(3) 0.8210(4) 0.0412(2) 0.0198(9) Uani 1 1 d . .
C23 C 0.2655(3) 0.9282(4) 0.0369(2) 0.0273(10) Uani 1 1 d . .
H23 H 0.280301 1.001082 0.015251 0.033 Uiso 1 1 calc R U
C24 C 0.1433(4) 0.9294(4) 0.0639(3) 0.0291(10) Uani 1 1 d . .
H24 H 0.074977 1.002856 0.060563 0.035 Uiso 1 1 calc R U
C25 C 0.1210(4) 0.8243(4) 0.0954(3) 0.0301(10) Uani 1 1 d . .
H25 H 0.037299 0.825166 0.113476 0.036 Uiso 1 1 calc R U
C26 C 0.2205(3) 0.7171(4) 0.1008(2) 0.0268(9) Uani 1 1 d . .
H26 H 0.205086 0.644788 0.123098 0.032 Uiso 1 1 calc R U
C27 C 0.3429(3) 0.7160(4) 0.0735(2) 0.0221(9) Uani 1 1 d . .
H27 H 0.410838 0.642352 0.076955 0.027 Uiso 1 1 calc R U
C28 C 0.2281(3) 0.1270(3) 0.3870(2) 0.0204(9) Uani 1 1 d . .
C29 C 0.2150(3) 0.2154(4) 0.4498(2) 0.0213(9) Uani 1 1 d . .
C30 C 0.3190(4) 0.2286(4) 0.4761(2) 0.0250(9) Uani 1 1 d . .
H30 H 0.401483 0.177784 0.450900 0.030 Uiso 1 1 calc R U
C31 C 0.3029(4) 0.3133(4) 0.5373(3) 0.0310(10) Uani 1 1 d . .
H31 H 0.373685 0.321612 0.553394 0.037 Uiso 1 1 calc R U
C32 C 0.1816(4) 0.3873(4) 0.5757(3) 0.0354(11) Uani 1 1 d . .
H32 H 0.170490 0.445477 0.618170 0.043 Uiso 1 1 calc R U
C33 C 0.0798(4) 0.3769(4) 0.5530(3) 0.0352(11) Uani 1 1 d . .
H33 H -0.001665 0.427901 0.579984 0.042 Uiso 1 1 calc R U
C34 C 0.0928(3) 0.2912(4) 0.4895(2) 0.0248(9) Uani 1 1 d . .
C35 C -0.0128(4) 0.2781(4) 0.4668(3) 0.0289(10) Uani 1 1 d . .
H35 H -0.094675 0.330569 0.491642 0.035 Uiso 1 1 calc R U
C36 C 0.0025(3) 0.1910(4) 0.4096(3) 0.0279(10) Uani 1 1 d . .
H36 H -0.069646 0.182556 0.395867 0.034 Uiso 1 1 calc R U
C37 C 0.1227(3) 0.1119(4) 0.3696(2) 0.0236(9) Uani 1 1 d . .
C38 C 0.1303(4) 0.0122(4) 0.3101(3) 0.0273(10) Uani 1 1 d . .
H38 H 0.075049 0.051956 0.268290 0.033 Uiso 1 1 calc R U
C39 C 0.2628(4) -0.0452(4) 0.2581(2) 0.0292(10) Uani 1 1 d . .
H39A H 0.277340 0.008661 0.208765 0.035 Uiso 1 1 calc R U
H39B H 0.271579 -0.124853 0.234643 0.035 Uiso 1 1 calc R U
C40 C 0.3629(4) -0.0653(4) 0.3128(2) 0.0246(9) Uani 1 1 d . .
H40 H 0.446182 -0.094546 0.272331 0.029 Uiso 1 1 calc R U
C41 C 0.3645(3) -0.1630(4) 0.3818(2) 0.0225(9) Uani 1 1 d . .
C42 C 0.3502(3) -0.1404(4) 0.4686(2) 0.0267(10) Uani 1 1 d . .
H42 H 0.337378 -0.060247 0.486783 0.032 Uiso 1 1 calc R U
C43 C 0.3545(4) -0.2332(4) 0.5293(3) 0.0317(10) Uani 1 1 d . .
H43 H 0.343281 -0.216101 0.588618 0.038 Uiso 1 1 calc R U
C44 C 0.3750(4) -0.3507(4) 0.5032(3) 0.0351(11) Uani 1 1 d . .
H44 H 0.377788 -0.414243 0.544578 0.042 Uiso 1 1 calc R U
C45 C 0.3916(4) -0.3752(4) 0.4164(3) 0.0348(11) Uani 1 1 d . .
H45 H 0.407754 -0.456131 0.398089 0.042 Uiso 1 1 calc R U
C46 C 0.3846(3) -0.2824(4) 0.3568(3) 0.0281(10) Uani 1 1 d . .
H46 H 0.393590 -0.299495 0.297709 0.034 Uiso 1 1 calc R U
C47 C 0.4217(3) 0.1175(4) 0.2874(2) 0.0253(9) Uani 1 1 d . .
H47A H 0.395158 0.203140 0.307236 0.030 Uiso 1 1 calc R U
H47B H 0.399937 0.119567 0.230266 0.030 Uiso 1 1 calc R U
C48 C 0.5631(3) 0.0594(3) 0.2778(2) 0.0206(9) Uani 1 1 d . .
C49 C 0.6399(3) 0.0867(4) 0.2048(2) 0.0230(9) Uani 1 1 d . .
H49 H 0.603152 0.139695 0.162140 0.028 Uiso 1 1 calc R U
C50 C 0.7696(3) 0.0376(4) 0.1935(3) 0.0269(10) Uani 1 1 d . .
H50 H 0.820950 0.056246 0.143196 0.032 Uiso 1 1 calc R U
C51 C 0.8233(3) -0.0382(4) 0.2554(2) 0.0275(10) Uani 1 1 d . .
H51 H 0.912039 -0.071060 0.248114 0.033 Uiso 1 1 calc R U
C52 C 0.7487(4) -0.0667(4) 0.3280(3) 0.0293(10) Uani 1 1 d . .
H52 H 0.786079 -0.119444 0.370602 0.035 Uiso 1 1 calc R U
C53 C 0.6191(3) -0.0183(4) 0.3389(2) 0.0262(10) Uani 1 1 d . .
H53 H 0.568193 -0.038775 0.388813 0.031 Uiso 1 1 calc R U
C54 C 0.0775(4) -0.0817(4) 0.3619(3) 0.0357(11) Uani 1 1 d . .
H54A H 0.127046 -0.119649 0.405621 0.054 Uiso 1 1 calc R U
H54B H 0.081838 -0.145015 0.322816 0.054 Uiso 1 1 calc R U
H54C H -0.009998 -0.040350 0.390094 0.054 Uiso 1 1 calc R U

loop_
_atom_site_aniso_label
_atom_site_aniso_U_11
_atom_site_aniso_U_22
_atom_site_aniso_U_33
_atom_site_aniso_U_23
_atom_site_aniso_U_13
_atom_site_aniso_U_12
N1 0.0163(16) 0.0163(17) 0.0187(16) 0.0004(13) -0.0041(13) -0.0053(13)
N2 0.0185(16) 0.0177(18) 0.0200(17) 0.0001(14) -0.0007(13) -0.0051(13)
C1 0.0166(19) 0.017(2) 0.027(2) -0.0044(17) 0.0006(16) -0.0049(16)
C2 0.0207(19) 0.016(2) 0.021(2) 0.0019(16) -0.0049(16) -0.0037(16)
C3 0.024(2) 0.022(2) 0.023(2) 0.0019(17) -0.0037(17) -0.0080(17)
C4 0.032(2) 0.031(2) 0.028(2) -0.0011(19) -0.0086(19) -0.011(2)
C5 0.037(2) 0.027(2) 0.025(2) -0.0047(19) -0.0060(19) -0.005(2)
C6 0.030(2) 0.033(3) 0.025(2) -0.0011(19) 0.0015(18) -0.004(2)
C7 0.019(2) 0.019(2) 0.025(2) 0.0044(17) -0.0020(17) -0.0017(16)
C8 0.022(2) 0.033(3) 0.031(2) 0.002(2) 0.0018(18) -0.0079(19)
C9 0.0155(19) 0.028(2) 0.037(2) -0.0030(19) -0.0030(18) -0.0100(17)
C10 0.018(2) 0.015(2) 0.034(2) -0.0016(17) -0.0071(17) -0.0042(16)
C11 0.023(2) 0.020(2) 0.036(2) -0.0004(18) -0.0077(18) -0.0125(17)
C12 0.031(2) 0.024(2) 0.027(2) -0.0013(18) -0.0095(18) -0.0106(18)
C13 0.022(2) 0.024(2) 0.020(2) -0.0032(17) -0.0019(16) -0.0086(17)
C14 0.0158(19) 0.026(2) 0.022(2) -0.0031(17) -0.0012(16) -0.0094(17)
C15 0.024(2) 0.028(2) 0.022(2) 0.0022(18) -0.0060(17) -0.0120(18)
C16 0.027(2) 0.027(2) 0.031(2) 0.0008(19) -0.0077(18) -0.0113(18)
C17 0.037(2) 0.027(2) 0.032(2) 0.0116(19) -0.013(2) -0.016(2)
C18 0.036(2) 0.040(3) 0.021(2) 0.008(2) -0.0104(18) -0.017(2)
C19 0.030(2) 0.035(3) 0.023(2) -0.0041(19) -0.0047(18) -0.0121(19)
C20 0.029(2) 0.032(3) 0.040(3) 0.000(2) -0.011(2) -0.0142(19)
C21 0.018(2) 0.027(2) 0.025(2) -0.0011(18) -0.0034(16) -0.0081(17)
C22 0.020(2) 0.025(2) 0.0154(19) -0.0010(16) -0.0028(15) -0.0091(17)
C23 0.025(2) 0.030(2) 0.026(2) -0.0001(19) -0.0054(18) -0.0081(19)
C24 0.021(2) 0.031(3) 0.032(2) -0.004(2) -0.0076(18) -0.0026(18)
C25 0.018(2) 0.040(3) 0.031(2) -0.007(2) -0.0028(17) -0.0083(19)
C26 0.026(2) 0.026(2) 0.030(2) -0.0051(18) -0.0023(18) -0.0124(18)
C27 0.0180(19) 0.023(2) 0.026(2) -0.0033(17) -0.0038(16) -0.0084(17)
C28 0.0199(19) 0.020(2) 0.021(2) 0.0024(17) -0.0040(16) -0.0061(16)
C29 0.022(2) 0.022(2) 0.019(2) 0.0030(16) -0.0048(16) -0.0077(17)
C30 0.026(2) 0.023(2) 0.025(2) -0.0007(18) -0.0056(17) -0.0074(18)
C31 0.035(2) 0.030(3) 0.033(2) -0.0035(19) -0.0131(19) -0.013(2)
C32 0.039(3) 0.029(3) 0.037(3) -0.011(2) -0.010(2) -0.006(2)
C33 0.034(2) 0.029(3) 0.034(3) -0.006(2) -0.003(2) -0.001(2)
C34 0.022(2) 0.023(2) 0.026(2) 0.0048(18) -0.0044(17) -0.0047(17)
C35 0.021(2) 0.029(2) 0.031(2) 0.0013(19) -0.0028(18) -0.0040(18)
C36 0.018(2) 0.032(3) 0.035(2) 0.000(2) -0.0066(18) -0.0109(18)
C37 0.022(2) 0.032(2) 0.020(2) 0.0084(18) -0.0079(16) -0.0117(18)
C38 0.027(2) 0.031(2) 0.029(2) -0.0003(19) -0.0129(18) -0.0111(19)
C39 0.039(2) 0.033(3) 0.021(2) 0.0000(19) -0.0092(19) -0.017(2)
C40 0.026(2) 0.025(2) 0.020(2) -0.0055(17) -0.0012(17) -0.0051(18)
C41 0.0155(19) 0.023(2) 0.028(2) -0.0026(18) -0.0037(16) -0.0059(17)
C42 0.021(2) 0.027(2) 0.028(2) -0.0021(19) -0.0049(17) -0.0042(18)
C43 0.028(2) 0.036(3) 0.029(2) 0.008(2) -0.0083(19) -0.009(2)
C44 0.029(2) 0.029(3) 0.045(3) 0.013(2) -0.008(2) -0.009(2)
C45 0.032(2) 0.025(2) 0.050(3) 0.002(2) -0.009(2) -0.0117(19)
C46 0.025(2) 0.024(2) 0.034(2) -0.0029(19) -0.0063(18) -0.0070(18)
C47 0.020(2) 0.031(2) 0.021(2) 0.0036(18) -0.0020(16) -0.0077(18)
C48 0.022(2) 0.017(2) 0.022(2) -0.0040(17) -0.0053(16) -0.0051(16)
C49 0.022(2) 0.023(2) 0.025(2) 0.0003(17) -0.0049(17) -0.0104(17)
C50 0.028(2) 0.033(3) 0.022(2) -0.0026(18) -0.0009(17) -0.0152(19)
C51 0.019(2) 0.036(3) 0.027(2) -0.0070(19) -0.0039(17) -0.0084(18)
C52 0.027(2) 0.037(3) 0.023(2) -0.0001(19) -0.0103(18) -0.0078(19)
C53 0.022(2) 0.032(2) 0.020(2) 0.0004(18) -0.0002(17) -0.0068(18)
C54 0.027(2) 0.043(3) 0.044(3) -0.001(2) -0.011(2) -0.017(2)

loop_
_atom_type_symbol
_atom_type_description
_atom_type_scat_dispersion_real
_atom_type_scat_dispersion_imag
_atom_type_scat_source
C C 0.0033 0.0016 'International Tables Vol C Tables 4.2.6.8 and 6.1.1.4'
H H 0.0000 0.0000 'International Tables Vol C Tables 4.2.6.8 and 6.1.1.4'
N N 0.0061 0.0033 'International Tables Vol C Tables 4.2.6.8 and 6.1.1.4'

loop_
_geom_angle_atom_site_label_1
_geom_angle_atom_site_label_2
_geom_angle_atom_site_label_3
_geom_angle
C1 N1 C13 114.8(3)
C1 N1 C21 112.2(3)
C13 N1 C21 111.8(3)
C28 N2 C40 115.6(3)
C28 N2 C47 113.8(3)
C40 N2 C47 111.8(3)
C10 C1 N1 123.1(3)
C10 C1 C2 119.8(3)
N1 C1 C2 117.1(3)
C7 C2 C3 118.0(3)
C7 C2 C1 119.5(3)
C3 C2 C1 122.4(3)
C4 C3 C2 120.4(4)
C4 C3 H3 119.8
C2 C3 H3 119.8
C3 C4 C5 120.8(4)
C3 C4 H4 119.6
C5 C4 H4 119.6
C6 C5 C4 120.2(4)
C6 C5 H5 119.9
C4 C5 H5 119.9
C5 C6 C7 120.5(4)
C5 C6 H6 119.8
C7 C6 H6 119.8
C6 C7 C2 120.1(4)
C6 C7 C8 121.4(4)
C2 C7 C8 118.5(3)
C9 C8 C7 120.9(4)
C9 C8 H8 119.5
C7 C8 H8 119.5
C8 C9 C10 121.6(4)
C8 C9 H9 119.2
C10 C9 H9 119.2
C1 C10 C9 119.4(3)
C1 C10 C11 121.9(3)
C9 C10 C11 118.8(3)
C10 C11 C12 111.6(3)
C10 C11 C20 109.8(3)
C12 C11 C20 113.0(3)
C10 C11 H11 107.4
C12 C11 H11 107.4
C20 C11 H11 107.4
C11 C12 C13 112.8(3)
C11 C12 H12A 109.0
C13 C12 H12A 109.0
C11 C12 H12B 109.0
C13 C12 H12B 109.0
H12A C12 H12B 107.8
N1 C13 C14 111.7(3)
N1 C13 C12 111.0(3)
C14 C13 C12 114.2(3)
N1 C13 H13 106.5
C14 C13 H13 106.5
C12 C13 H13 106.5
C15 C14 C19 118.0(4)
C15 C14 C13 122.5(3)
C19 C14 C13 119.5(3)
C16 C15 C14 120.9(4)
C16 C15 H15 119.5
C14 C15 H15 119.5
C17 C16 C15 120.5(4)
C17 C16 H16 119.7
C15 C16 H16 119.7
C18 C17 C16 118.8(4)
C18 C17 H17 120.6
C16 C17 H17 120.6
C19 C18 C17 120.8(4)
C19 C18 H18 119.6
C17 C18 H18 119.6
C18 C19 C14 120.9(4)
C18 C19 H19 119.6
C14 C19 H19 119.6
C11 C20 H20A 109.5
C11 C20 H20B 109.5
H20A C20 H20B 109.5
C11 C20 H20C 109.5
H20A C20 H20C 109.5
H20B C20 H20C 109.5
N1 C21 C22 114.6(3)
N1 C21 H21A 108.6
C22 C21 H21A 108.6
N1 C21 H21B 108.6
C22 C21 H21B 108.6
H21A C21 H21B 107.6
C27 C22 C23 118.5(4)
C27 C22 C21 123.6(3)
C23 C22 C21 117.9(4)
C24 C23 C22 120.7(4)
C24 C23 H23 119.6
C22 C23 H23 119.6
C25 C24 C23 120.0(4)
C25 C24 H24 120.0
C23 C24 H24 120.0
C24 C25 C26 120.2(4)
C24 C25 H25 119.9
C26 C25 H25 119.9
C25 C26 C27 119.7(4)
C25 C26 H26 120.1
C27 C26 H26 120.1
C22 C27 C26 120.9(4)
C22 C27 H27 119.5
C26 C27 H27 119.5
C37 C28 N2 122.3(3)
C37 C28 C29 120.0(3)
N2 C28 C29 117.6(3)
C34 C29 C30 118.1(3)
C34 C29 C28 118.9(3)
C30 C29 C28 123.0(3)
C31 C30 C29 121.4(4)
C31 C30 H30 119.3
C29 C30 H30 119.3
C30 C31 C32 119.6(4)
C30 C31 H31 120.2
C32 C31 H31 120.2
C33 C32 C31 120.9(4)
C33 C32 H32 119.6
C31 C32 H32 119.6
C32 C33 C34 121.1(4)
C32 C33 H33 119.4
C34 C33 H33 119.4
C35 C34 C29 119.6(4)
C35 C34 C33 121.5(4)
C29 C34 C33 118.9(3)
C36 C35 C34 120.0(4)
C36 C35 H35 120.0
C34 C35 H35 120.0
C35 C36 C37 122.2(4)
C35 C36 H36 118.9
C37 C36 H36 118.9
C28 C37 C36 119.1(4)
C28 C37 C38 122.6(3)
C36 C37 C38 118.3(3)
C37 C38 C39 111.2(3)
C37 C38 C54 110.1(3)
C39 C38 C54 113.4(3)
C37 C38 H38 107.3
C39 C38 H38 107.3
C54 C38 H38 107.3
C38 C39 C40 112.1(3)
C38 C39 H39A 109.2
C40 C39 H39A 109.2
C38 C39 H39B 109.2
C40 C39 H39B 109.2
H39A C39 H39B 107.9
N2 C40 C41 112.1(3)
N2 C40 C39 110.3(3)
C41 C40 C39 114.3(3)
N2 C40 H40 106.5
C41 C40 H40 106.5
C39 C40 H40 106.5
C42 C41 C46 118.2(4)
C42 C41 C40 123.0(4)
C46 C41 C40 118.8(3)
C41 C42 C43 120.9(4)
C41 C42 H42 119.5
C43 C42 H42 119.5
C44 C43 C42 120.0(4)
C44 C43 H43 120.0
C42 C43 H43 120.0
C43 C44 C45 119.8(4)
C43 C44 H44 120.1
C45 C44 H44 120.1
C46 C45 C44 120.0(4)
C46 C45 H45 120.0
C44 C45 H45 120.0
C45 C46 C41 121.1(4)
C45 C46 H46 119.5
C41 C46 H46 119.5
N2 C47 C48 113.1(3)
N2 C47 H47A 109.0
C48 C47 H47A 109.0
N2 C47 H47B 109.0
C48 C47 H47B 109.0
H47A C47 H47B 107.8
C53 C48 C49 118.4(3)
C53 C48 C47 123.0(4)
C49 C48 C47 118.6(3)
C50 C49 C48 120.9(4)
C50 C49 H49 119.6
C48 C49 H49 119.6
C51 C50 C49 119.8(4)
C51 C50 H50 120.1
C49 C50 H50 120.1
C50 C51 C52 120.1(4)
C50 C51 H51 119.9
C52 C51 H51 119.9
C51 C52 C53 120.0(4)
C51 C52 H52 120.0
C53 C52 H52 120.0
C48 C53 C52 120.7(4)
C48 C53 H53 119.6
C52 C53 H53 119.6
C38 C54 H54A 109.5
C38 C54 H54B 109.5
H54A C54 H54B 109.5
C38 C54 H54C 109.5
H54A C54 H54C 109.5
H54B C54 H54C 109.5

loop_
_geom_bond_atom_site_label_1
_geom_bond_atom_site_label_2
_geom_bond_distance
N1 C1 1.426(5)
N1 C13 1.472(4)
N1 C21 1.472(4)
N2 C28 1.425(4)
N2 C40 1.472(5)
N2 C47 1.473(5)
C1 C10 1.384(5)
C1 C2 1.438(5)
C2 C7 1.414(5)
C2 C3 1.430(5)
C3 C4 1.374(5)
C3 H3 0.9500
C4 C5 1.395(6)
C4 H4 0.9500
C5 C6 1.375(6)
C5 H5 0.9500
C6 C7 1.408(5)
C6 H6 0.9500
C7 C8 1.426(6)
C8 C9 1.350(5)
C8 H8 0.9500
C9 C10 1.417(5)
C9 H9 0.9500
C10 C11 1.526(5)
C11 C12 1.527(5)
C11 C20 1.544(5)
C11 H11 1.0000
C12 C13 1.541(5)
C12 H12A 0.9900
C12 H12B 0.9900
C13 C14 1.520(5)
C13 H13 1.0000
C14 C15 1.390(5)
C14 C19 1.398(5)
C15 C16 1.389(5)
C15 H15 0.9500
C16 C17 1.386(5)
C16 H16 0.9500
C17 C18 1.385(6)
C17 H17 0.9500
C18 C19 1.379(6)
C18 H18 0.9500
C19 H19 0.9500
C20 H20A 0.9800
C20 H20B 0.9800
C20 H20C 0.9800
C21 C22 1.509(5)
C21 H21A 0.9900
C21 H21B 0.9900
C22 C27 1.387(6)
C22 C23 1.397(5)
C23 C24 1.388(5)
C23 H23 0.9500
C24 C25 1.376(6)
C24 H24 0.9500
C25 C26 1.387(5)
C25 H25 0.9500
C26 C27 1.391(5)
C26 H26 0.9500
C27 H27 0.9500
C28 C37 1.384(5)
C28 C29 1.435(5)
C29 C34 1.420(5)
C29 C30 1.422(5)
C30 C31 1.374(5)
C30 H30 0.9500
C31 C32 1.401(6)
C31 H31 0.9500
C32 C33 1.355(6)
C32 H32 0.9500
C33 C34 1.421(6)
C33 H33 0.9500
C34 C35 1.411(5)
C35 C36 1.352(5)
C35 H35 0.9500
C36 C37 1.417(5)
C36 H36 0.9500
C37 C38 1.519(5)
C38 C39 1.522(5)
C38 C54 1.539(6)
C38 H38 1.0000
C39 C40 1.543(5)
C39 H39A 0.9900
C39 H39B 0.9900
C40 C41 1.519(6)
C40 H40 1.0000
C41 C42 1.386(5)
C41 C46 1.402(5)
C42 C43 1.390(6)
C42 H42 0.9500
C43 C44 1.384(6)
C43 H43 0.9500
C44 C45 1.389(6)
C44 H44 0.9500
C45 C46 1.376(6)
C45 H45 0.9500
C46 H46 0.9500
C47 C48 1.521(5)
C47 H47A 0.9900
C47 H47B 0.9900
C48 C53 1.385(5)
C48 C49 1.393(5)
C49 C50 1.388(5)
C49 H49 0.9500
C50 C51 1.374(6)
C50 H50 0.9500
C51 C52 1.381(6)
C51 H51 0.9500
C52 C53 1.388(5)
C52 H52 0.9500
C53 H53 0.9500
C54 H54A 0.9800
C54 H54B 0.9800
C54 H54C 0.9800

loop_
_geom_torsion_atom_site_label_1
_geom_torsion_atom_site_label_2
_geom_torsion_atom_site_label_3
_geom_torsion_atom_site_label_4
_geom_torsion
C13 N1 C1 C10 -22.9(5)
C21 N1 C1 C10 106.1(4)
C13 N1 C1 C2 155.7(3)
C21 N1 C1 C2 -75.3(4)
C10 C1 C2 C7 -5.2(6)
N1 C1 C2 C7 176.1(3)
C10 C1 C2 C3 172.9(3)
N1 C1 C2 C3 -5.8(5)
C7 C2 C3 C4 0.2(6)
C1 C2 C3 C4 -177.9(4)
C2 C3 C4 C5 -0.9(6)
C3 C4 C5 C6 0.3(6)
C4 C5 C6 C7 0.9(6)
C5 C6 C7 C2 -1.5(6)
C5 C6 C7 C8 176.9(4)
C3 C2 C7 C6 0.9(5)
C1 C2 C7 C6 179.1(4)
C3 C2 C7 C8 -177.6(3)
C1 C2 C7 C8 0.6(5)
C6 C7 C8 C9 -175.3(4)
C2 C7 C8 C9 3.2(6)
C7 C8 C9 C10 -2.4(6)
N1 C1 C10 C9 -175.4(3)
C2 C1 C10 C9 6.0(6)
N1 C1 C10 C11 5.5(6)
C2 C1 C10 C11 -173.1(3)
C8 C9 C10 C1 -2.3(6)
C8 C9 C10 C11 176.9(4)
C1 C10 C11 C12 -14.1(5)
C9 C10 C11 C12 166.8(3)
C1 C10 C11 C20 112.0(4)
C9 C10 C11 C20 -67.1(5)
C10 C11 C12 C13 39.1(5)
C20 C11 C12 C13 -85.2(4)
C1 N1 C13 C14 -81.1(4)
C21 N1 C13 C14 149.7(3)
C1 N1 C13 C12 47.6(4)
C21 N1 C13 C12 -81.7(4)
C11 C12 C13 N1 -57.1(4)
C11 C12 C13 C14 70.2(4)
N1 C13 C14 C15 -1.0(5)
C12 C13 C14 C15 -128.0(4)
N1 C13 C14 C19 -179.3(3)
C12 C13 C14 C19 53.7(5)
C19 C14 C15 C16 -1.5(5)
C13 C14 C15 C16 -179.8(4)
C14 C15 C16 C17 0.7(6)
C15 C16 C17 C18 -0.1(6)
C16 C17 C18 C19 0.3(6)
C17 C18 C19 C14 -1.1(6)
C15 C14 C19 C18 1.7(6)
C13 C14 C19 C18 -180.0(4)
C1 N1 C21 C22 150.7(3)
C13 N1 C21 C22 -78.7(4)
N1 C21 C22 C27 -8.5(5)
N1 C21 C22 C23 172.1(3)
C27 C22 C23 C24 -0.4(5)
C21 C22 C23 C24 179.1(3)
C22 C23 C24 C25 0.1(6)
C23 C24 C25 C26 0.4(6)
C24 C25 C26 C27 -0.6(6)
C23 C22 C27 C26 0.2(5)
C21 C22 C27 C26 -179.2(3)
C25 C26 C27 C22 0.3(5)
C40 N2 C28 C37 -19.3(5)
C47 N2 C28 C37 112.1(4)
C40 N2 C28 C29 156.8(3)
C47 N2 C28 C29 -71.9(4)
C37 C28 C29 C34 -3.5(6)
N2 C28 C29 C34 -179.7(3)
C37 C28 C29 C30 174.6(4)
N2 C28 C29 C30 -1.6(6)
C34 C29 C30 C31 -1.0(6)
C28 C29 C30 C31 -179.1(4)
C29 C30 C31 C32 1.0(7)
C30 C31 C32 C33 -0.4(7)
C31 C32 C33 C34 -0.2(7)
C30 C29 C34 C35 -178.2(4)
C28 C29 C34 C35 0.0(6)
C30 C29 C34 C33 0.5(6)
C28 C29 C34 C33 178.7(4)
C32 C33 C34 C35 178.7(4)
C32 C33 C34 C29 0.1(7)
C29 C34 C35 C36 2.3(6)
C33 C34 C35 C36 -176.3(4)
C34 C35 C36 C37 -1.1(7)
N2 C28 C37 C36 -179.3(4)
C29 C28 C37 C36 4.7(6)
N2 C28 C37 C38 1.7(6)
C29 C28 C37 C38 -174.3(4)
C35 C36 C37 C28 -2.4(6)
C35 C36 C37 C38 176.6(4)
C28 C37 C38 C39 -13.5(5)
C36 C37 C38 C39 167.6(4)
C28 C37 C38 C54 113.0(4)
C36 C37 C38 C54 -65.9(4)
C37 C38 C39 C40 41.1(5)
C54 C38 C39 C40 -83.6(4)
C28 N2 C40 C41 -81.9(4)
C47 N2 C40 C41 145.9(3)
C28 N2 C40 C39 46.8(4)
C47 N2 C40 C39 -85.5(4)
C38 C39 C40 N2 -58.8(4)
C38 C39 C40 C41 68.5(4)
N2 C40 C41 C42 3.3(5)
C39 C40 C41 C42 -123.2(4)
N2 C40 C41 C46 -174.9(3)
C39 C40 C41 C46 58.6(4)
C46 C41 C42 C43 -0.6(5)
C40 C41 C42 C43 -178.9(3)
C41 C42 C43 C44 1.0(6)
C42 C43 C44 C45 0.1(6)
C43 C44 C45 C46 -1.5(6)
C44 C45 C46 C41 1.9(6)
C42 C41 C46 C45 -0.8(6)
C40 C41 C46 C45 177.6(4)
C28 N2 C47 C48 154.2(3)
C40 N2 C47 C48 -72.7(4)
N2 C47 C48 C53 -20.7(5)
N2 C47 C48 C49 160.1(3)
C53 C48 C49 C50 -0.2(6)
C47 C48 C49 C50 179.0(3)
C48 C49 C50 C51 -0.6(6)
C49 C50 C51 C52 0.8(6)
C50 C51 C52 C53 -0.3(6)
C49 C48 C53 C52 0.7(6)
C47 C48 C53 C52 -178.5(4)
C51 C52 C53 C48 -0.5(6)
